data_1503582
loop_
_publ_author_name
'Kawasumi, Katsuaki'
'Mochida, Kenji'
'Kajino, Tomonori'
'Segawa, Yasutomo'
'Itami, Kenichiro'

_publ_section_title
;
 Pd(OAc)2/o-chloranil/M(OTf)n: a catalyst for the direct C-H arylation of
 polycyclic aromatic hydrocarbons with boryl-, silyl-, and
 unfunctionalized arenes.
;
_journal_issue 1
_journal_name_full 'Organic letters'
_journal_page_first 418
_journal_page_last 421
_journal_paper_doi 10.1021/ol203235w
_journal_volume 14
_journal_year 2012
_chemical_formula_sum 'C26 H16'
_chemical_formula_weight 328.39
_chemical_name_systematic
; 
 ? 
;
_space_group_IT_number 14
_symmetry_cell_setting monoclinic
_symmetry_space_group_name_Hall '-P 2yab'
_symmetry_space_group_name_H-M 'P 1 21/a 1'
_atom_sites_solution_hydrogens geom
_atom_sites_solution_primary direct
_atom_sites_solution_secondary difmap
_audit_creation_method SHELXL-97
_cell_angle_alpha 90.00
_cell_angle_beta 96.254(6)
_cell_angle_gamma 90.00
_cell_formula_units_Z 4
_cell_length_a 9.587(4)
_cell_length_b 6.368(2)
_cell_length_c 27.417(11)
_cell_measurement_reflns_used 2155
_cell_measurement_temperature 103(2)
_cell_measurement_theta_max 25.2839
_cell_measurement_theta_min 3.1990
_cell_volume 1663.8(11)
_computing_cell_refinement 'RIGAKU CrystalClear'
_computing_data_collection 'RIGAKU CrystalClear'
_computing_data_reduction 'RIGAKU CrystalClear'
_computing_molecular_graphics ORTEP-III
_computing_structure_refinement 'SHELXL-97 (Sheldrick, 1997)'
_computing_structure_solution SIR-97
_diffrn_ambient_temperature 103(2)
_diffrn_measured_fraction_theta_full 0.997
_diffrn_measured_fraction_theta_max 0.997
_diffrn_measurement_device_type
;
Saturn70 CCD (4x4 bin mode) with MicroMax-007
;
_diffrn_radiation_monochromator graphite
_diffrn_radiation_source 'fine-focus sealed tube'
_diffrn_radiation_type MoK\a
_diffrn_radiation_wavelength 0.71070
_diffrn_reflns_av_R_equivalents 0.0983
_diffrn_reflns_av_sigmaI/netI 0.1299
_diffrn_reflns_limit_h_max 11
_diffrn_reflns_limit_h_min -11
_diffrn_reflns_limit_k_max 7
_diffrn_reflns_limit_k_min -6
_diffrn_reflns_limit_l_max 32
_diffrn_reflns_limit_l_min -32
_diffrn_reflns_number 10557
_diffrn_reflns_theta_full 25.00
_diffrn_reflns_theta_max 25.00
_diffrn_reflns_theta_min 3.29
_exptl_absorpt_coefficient_mu 0.074
_exptl_absorpt_correction_T_max 0.9993
_exptl_absorpt_correction_T_min 0.9926
_exptl_absorpt_correction_type multi-scan
_exptl_absorpt_process_details 'Jacobson, R. (1998) Private communication'
_exptl_crystal_colour Colorless
_exptl_crystal_density_diffrn 1.311
_exptl_crystal_density_method 'not measured'
_exptl_crystal_description Platelet
_exptl_crystal_F_000 688
_exptl_crystal_size_max 0.10
_exptl_crystal_size_mid 0.05
_exptl_crystal_size_min 0.01
_refine_diff_density_max 0.397
_refine_diff_density_min -0.272
_refine_diff_density_rms 0.077
_refine_ls_extinction_method none
_refine_ls_goodness_of_fit_ref 1.040
_refine_ls_hydrogen_treatment constr
_refine_ls_matrix_type full
_refine_ls_number_parameters 235
_refine_ls_number_reflns 2926
_refine_ls_number_restraints 0
_refine_ls_restrained_S_all 1.040
_refine_ls_R_factor_all 0.1623
_refine_ls_R_factor_gt 0.0909
_refine_ls_shift/su_max 0.000
_refine_ls_shift/su_mean 0.000
_refine_ls_structure_factor_coef Fsqd
_refine_ls_weighting_details 'calc w=1/[\s^2^(Fo^2^)+(0.1270P)^2^+0.6107P] where P=(Fo^2^+2Fc^2^)/3'
_refine_ls_weighting_scheme calc
_refine_ls_wR_factor_gt 0.2140
_refine_ls_wR_factor_ref 0.2694
_reflns_number_gt 1515
_reflns_number_total 2926
_reflns_threshold_expression >2sigma(I)
_cod_data_source_file ol203235w_si_001.cif
_cod_data_source_block 3j
_cod_depositor_comments
;
The following automatic conversions were performed:
'_atom_site_symetry_multiplicity' tag replaced with
'_atom_site_symmetry_multiplicity'.

Automatic conversion script
Id: cif_correct_tags 1440 2010-10-19 06:21:57Z saulius 

The following automatic conversions were performed:

'_exptl_absorpt_correction_type' value 'Multi-scan' changed to
'multi-scan' according to
/home/saulius/struct/CIF-dictionaries/cif_core.dic dictionary named
'cif_core.dic' version 2.4.1 from 2010-06-29.

Automatic conversion script
Id: cif_fix_values 1715 2011-07-08 13:25:40Z adriana 
;
_cod_original_cell_volume 1663.7(11)
_cod_original_sg_symbol_H-M P21/a
_cod_database_code 1503582

loop_
_symmetry_equiv_pos_as_xyz
'x, y, z'
'-x+1/2, y+1/2, -z'
'-x, -y, -z'
'x-1/2, -y-1/2, z'

loop_
_atom_site_label
_atom_site_type_symbol
_atom_site_fract_x
_atom_site_fract_y
_atom_site_fract_z
_atom_site_U_iso_or_equiv
_atom_site_adp_type
_atom_site_occupancy
_atom_site_symmetry_multiplicity
_atom_site_calc_flag
_atom_site_refinement_flags
C1 C 0.6580(4) -0.1496(6) 0.21387(15) 0.0213(10) Uani 1 1 d .
C2 C 0.5853(4) -0.3147(6) 0.23297(16) 0.0252(10) Uani 1 1 d .
H1 H 0.5455 -0.4192 0.2110 0.030 Uiso 1 1 calc R
C3 C 0.5676(4) -0.3354(6) 0.28334(16) 0.0265(11) Uani 1 1 d .
H2 H 0.5174 -0.4509 0.2947 0.032 Uiso 1 1 calc R
C4 C 0.6240(4) -0.1858(6) 0.31520(15) 0.0233(10) Uani 1 1 d .
C5 C 0.6281(4) -0.1501(7) 0.36853(16) 0.0284(11) Uani 1 1 d .
C6 C 0.5703(5) -0.2600(8) 0.40509(17) 0.0389(13) Uani 1 1 d .
H3 H 0.5186 -0.3853 0.3975 0.047 Uiso 1 1 calc R
C7 C 0.5885(5) -0.1851(9) 0.45289(19) 0.0471(14) Uani 1 1 d .
H4 H 0.5488 -0.2591 0.4781 0.057 Uiso 1 1 calc R
C8 C 0.6648(6) -0.0023(9) 0.46412(19) 0.0511(15) Uani 1 1 d .
H5 H 0.6779 0.0464 0.4971 0.061 Uiso 1 1 calc R
C9 C 0.7223(5) 0.1102(8) 0.42747(17) 0.0401(13) Uani 1 1 d .
H6 H 0.7737 0.2355 0.4353 0.048 Uiso 1 1 calc R
C10 C 0.7038(4) 0.0383(7) 0.37993(16) 0.0290(11) Uani 1 1 d .
C11 C 0.7503(4) 0.1249(7) 0.33385(16) 0.0262(11) Uani 1 1 d .
C12 C 0.8250(4) 0.2973(7) 0.32132(16) 0.0278(11) Uani 1 1 d .
H7 H 0.8619 0.3954 0.3455 0.033 Uiso 1 1 calc R
C13 C 0.8454(4) 0.3244(7) 0.27158(16) 0.0271(11) Uani 1 1 d .
H8 H 0.8974 0.4431 0.2629 0.032 Uiso 1 1 calc R
C14 C 0.7944(4) 0.1886(6) 0.23484(16) 0.0251(10) Uani 1 1 d .
H9 H 0.8106 0.2147 0.2018 0.030 Uiso 1 1 calc R
C15 C 0.7168(4) 0.0080(6) 0.24690(15) 0.0223(10) Uani 1 1 d .
C16 C 0.6981(4) -0.0163(7) 0.29623(16) 0.0238(10) Uani 1 1 d .
C17 C 0.6749(4) -0.1473(6) 0.16070(15) 0.0189(10) Uani 1 1 d .
C18 C 0.7477(4) -0.3097(6) 0.14134(16) 0.0263(10) Uani 1 1 d .
H10 H 0.7876 -0.4169 0.1626 0.032 Uiso 1 1 calc R
C19 C 0.7639(4) -0.3195(7) 0.09117(15) 0.0254(10) Uani 1 1 d .
H11 H 0.8146 -0.4327 0.0790 0.030 Uiso 1 1 calc R
C20 C 0.7078(4) -0.1685(6) 0.05960(15) 0.0219(10) Uani 1 1 d .
H12 H 0.7184 -0.1778 0.0256 0.026 Uiso 1 1 calc R
C21 C 0.6334(4) 0.0026(6) 0.07760(15) 0.0209(10) Uani 1 1 d .
C22 C 0.5742(4) 0.1633(6) 0.04594(16) 0.0234(10) Uani 1 1 d .
H13 H 0.5873 0.1593 0.0121 0.028 Uiso 1 1 calc R
C23 C 0.4988(4) 0.3235(6) 0.06326(15) 0.0239(10) Uani 1 1 d .
H14 H 0.4589 0.4286 0.0414 0.029 Uiso 1 1 calc R
C24 C 0.4803(4) 0.3329(6) 0.11315(15) 0.0223(10) Uani 1 1 d .
H15 H 0.4280 0.4450 0.1250 0.027 Uiso 1 1 calc R
C25 C 0.5364(4) 0.1833(6) 0.14483(15) 0.0223(10) Uani 1 1 d .
H16 H 0.5227 0.1925 0.1786 0.027 Uiso 1 1 calc R
C26 C 0.6155(4) 0.0128(6) 0.12825(15) 0.0211(10) Uani 1 1 d .

loop_
_atom_site_aniso_label
_atom_site_aniso_U_11
_atom_site_aniso_U_22
_atom_site_aniso_U_33
_atom_site_aniso_U_23
_atom_site_aniso_U_13
_atom_site_aniso_U_12
C1 0.014(2) 0.027(2) 0.023(2) -0.0013(18) 0.0036(17) 0.0042(18)
C2 0.016(2) 0.025(2) 0.034(3) -0.002(2) 0.0000(19) 0.0018(18)
C3 0.017(2) 0.027(2) 0.035(3) 0.008(2) 0.0023(19) -0.0026(19)
C4 0.011(2) 0.028(2) 0.030(3) 0.004(2) -0.0008(17) 0.0047(18)
C5 0.017(2) 0.040(3) 0.028(3) 0.004(2) 0.0019(19) 0.002(2)
C6 0.037(3) 0.048(3) 0.032(3) 0.007(2) 0.001(2) -0.001(2)
C7 0.041(3) 0.062(4) 0.038(3) 0.000(3) 0.007(2) -0.007(3)
C8 0.053(4) 0.076(4) 0.025(3) 0.001(3) 0.012(3) -0.003(3)
C9 0.037(3) 0.052(3) 0.032(3) -0.001(2) 0.004(2) 0.002(2)
C10 0.022(2) 0.040(3) 0.026(3) 0.001(2) 0.0043(19) 0.002(2)
C11 0.016(2) 0.036(3) 0.026(3) -0.002(2) -0.0022(19) 0.0049(19)
C12 0.022(2) 0.027(2) 0.033(3) 0.000(2) -0.002(2) 0.0050(19)
C13 0.016(2) 0.023(2) 0.042(3) 0.004(2) -0.001(2) -0.0017(19)
C14 0.014(2) 0.027(2) 0.034(3) 0.001(2) 0.0025(19) -0.0001(19)
C15 0.0090(19) 0.028(2) 0.029(3) 0.0005(19) 0.0004(18) 0.0012(18)
C16 0.010(2) 0.029(2) 0.032(3) -0.001(2) -0.0003(18) 0.0058(18)
C17 0.011(2) 0.020(2) 0.026(2) -0.0035(17) 0.0014(17) -0.0022(16)
C18 0.017(2) 0.025(2) 0.037(3) -0.001(2) 0.0030(19) -0.0009(18)
C19 0.015(2) 0.027(2) 0.034(3) -0.005(2) 0.0006(19) 0.0008(18)
C20 0.015(2) 0.025(2) 0.026(2) -0.0052(18) 0.0042(18) -0.0026(18)
C21 0.012(2) 0.023(2) 0.028(3) -0.0018(19) 0.0038(18) -0.0066(18)
C22 0.012(2) 0.032(3) 0.026(2) 0.0007(19) 0.0035(18) -0.0055(19)
C23 0.019(2) 0.024(2) 0.027(3) 0.0039(19) -0.0026(19) -0.0010(19)
C24 0.015(2) 0.026(2) 0.027(2) 0.0016(18) 0.0019(18) 0.0010(18)
C25 0.014(2) 0.028(2) 0.025(2) -0.0038(19) 0.0028(17) -0.0020(19)
C26 0.012(2) 0.025(2) 0.026(3) -0.0028(18) 0.0003(18) -0.0036(17)

loop_
_atom_type_symbol
_atom_type_description
_atom_type_scat_dispersion_real
_atom_type_scat_dispersion_imag
_atom_type_scat_source
C C 0.0033 0.0016 'International Tables Vol C Tables 4.2.6.8 and 6.1.1.4'
H H 0.0000 0.0000 'International Tables Vol C Tables 4.2.6.8 and 6.1.1.4'

loop_
_geom_angle_atom_site_label_1
_geom_angle_atom_site_label_2
_geom_angle_atom_site_label_3
_geom_angle
C2 C1 C15 118.1(4)
C2 C1 C17 119.3(4)
C15 C1 C17 122.6(4)
C1 C2 C3 123.7(4)
C1 C2 H1 118.2
C3 C2 H1 118.2
C4 C3 C2 118.6(4)
C4 C3 H2 120.7
C2 C3 H2 120.7
C3 C4 C16 118.4(4)
C3 C4 C5 135.1(4)
C16 C4 C5 106.6(4)
C6 C5 C10 120.2(4)
C6 C5 C4 132.0(4)
C10 C5 C4 107.8(4)
C5 C6 C7 119.3(5)
C5 C6 H3 120.3
C7 C6 H3 120.3
C6 C7 C8 120.4(5)
C6 C7 H4 119.8
C8 C7 H4 119.8
C7 C8 C9 120.6(5)
C7 C8 H5 119.7
C9 C8 H5 119.7
C10 C9 C8 119.5(5)
C10 C9 H6 120.3
C8 C9 H6 120.3
C9 C10 C5 120.0(4)
C9 C10 C11 131.4(4)
C5 C10 C11 108.6(4)
C12 C11 C16 118.5(4)
C12 C11 C10 136.0(4)
C16 C11 C10 105.5(4)
C11 C12 C13 118.0(4)
C11 C12 H7 121.0
C13 C12 H7 121.0
C14 C13 C12 123.8(4)
C14 C13 H8 118.1
C12 C13 H8 118.1
C13 C14 C15 119.3(4)
C13 C14 H9 120.4
C15 C14 H9 120.4
C16 C15 C1 117.1(4)
C16 C15 C14 116.1(4)
C1 C15 C14 126.8(4)
C15 C16 C11 124.3(4)
C15 C16 C4 124.2(4)
C11 C16 C4 111.5(4)
C18 C17 C26 118.5(4)
C18 C17 C1 118.8(4)
C26 C17 C1 122.6(3)
C17 C18 C19 121.6(4)
C17 C18 H10 119.2
C19 C18 H10 119.2
C20 C19 C18 120.8(4)
C20 C19 H11 119.6
C18 C19 H11 119.6
C19 C20 C21 119.9(4)
C19 C20 H12 120.0
C21 C20 H12 120.0
C26 C21 C22 118.8(4)
C26 C21 C20 119.6(4)
C22 C21 C20 121.5(4)
C23 C22 C21 121.2(4)
C23 C22 H13 119.4
C21 C22 H13 119.4
C22 C23 C24 120.0(4)
C22 C23 H14 120.0
C24 C23 H14 120.0
C25 C24 C23 120.7(4)
C25 C24 H15 119.6
C23 C24 H15 119.6
C24 C25 C26 121.1(4)
C24 C25 H16 119.4
C26 C25 H16 119.4
C21 C26 C25 118.2(4)
C21 C26 C17 119.6(4)
C25 C26 C17 122.3(4)

loop_
_geom_bond_atom_site_label_1
_geom_bond_atom_site_label_2
_geom_bond_distance
C1 C2 1.394(6)
C1 C15 1.427(5)
C1 C17 1.484(6)
C2 C3 1.416(6)
C2 H1 0.9500
C3 C4 1.363(6)
C3 H2 0.9500
C4 C16 1.422(6)
C4 C5 1.476(6)
C5 C6 1.386(6)
C5 C10 1.420(6)
C6 C7 1.388(6)
C6 H3 0.9500
C7 C8 1.391(7)
C7 H4 0.9500
C8 C9 1.395(7)
C8 H5 0.9500
C9 C10 1.375(6)
C9 H6 0.9500
C10 C11 1.491(6)
C11 C12 1.375(6)
C11 C16 1.418(6)
C12 C13 1.409(6)
C12 H7 0.9500
C13 C14 1.376(6)
C13 H8 0.9500
C14 C15 1.428(6)
C14 H9 0.9500
C15 C16 1.392(6)
C17 C18 1.385(5)
C17 C26 1.430(5)
C18 C19 1.402(6)
C18 H10 0.9500
C19 C20 1.364(5)
C19 H11 0.9500
C20 C21 1.420(5)
C20 H12 0.9500
C21 C26 1.419(6)
C21 C22 1.419(5)
C22 C23 1.365(6)
C22 H13 0.9500
C23 C24 1.399(6)
C23 H14 0.9500
C24 C25 1.360(5)
C24 H15 0.9500
C25 C26 1.427(6)
C25 H16 0.9500

loop_
_geom_torsion_atom_site_label_1
_geom_torsion_atom_site_label_2
_geom_torsion_atom_site_label_3
_geom_torsion_atom_site_label_4
_geom_torsion
C15 C1 C2 C3 -0.5(6)
C17 C1 C2 C3 177.7(4)
C1 C2 C3 C4 0.2(6)
C2 C3 C4 C16 0.0(6)
C2 C3 C4 C5 179.5(4)
C3 C4 C5 C6 -1.8(8)
C16 C4 C5 C6 177.8(5)
C3 C4 C5 C10 -179.6(4)
C16 C4 C5 C10 0.0(4)
C10 C5 C6 C7 -0.7(7)
C4 C5 C6 C7 -178.3(4)
C5 C6 C7 C8 -0.4(7)
C6 C7 C8 C9 0.9(8)
C7 C8 C9 C10 -0.4(8)
C8 C9 C10 C5 -0.6(7)
C8 C9 C10 C11 179.0(5)
C6 C5 C10 C9 1.2(6)
C4 C5 C10 C9 179.3(4)
C6 C5 C10 C11 -178.5(4)
C4 C5 C10 C11 -0.4(4)
C9 C10 C11 C12 0.4(8)
C5 C10 C11 C12 -179.9(5)
C9 C10 C11 C16 -179.0(4)
C5 C10 C11 C16 0.7(5)
C16 C11 C12 C13 0.1(6)
C10 C11 C12 C13 -179.2(4)
C11 C12 C13 C14 0.3(6)
C12 C13 C14 C15 -0.4(6)
C2 C1 C15 C16 0.6(5)
C17 C1 C15 C16 -177.6(3)
C2 C1 C15 C14 180.0(4)
C17 C1 C15 C14 1.9(6)
C13 C14 C15 C16 0.2(5)
C13 C14 C15 C1 -179.2(4)
C1 C15 C16 C11 179.6(4)
C14 C15 C16 C11 0.1(6)
C1 C15 C16 C4 -0.5(6)
C14 C15 C16 C4 -179.9(4)
C12 C11 C16 C15 -0.3(6)
C10 C11 C16 C15 179.2(4)
C12 C11 C16 C4 179.8(3)
C10 C11 C16 C4 -0.7(5)
C3 C4 C16 C15 0.2(6)
C5 C4 C16 C15 -179.5(4)
C3 C4 C16 C11 -179.9(3)
C5 C4 C16 C11 0.5(4)
C2 C1 C17 C18 -61.7(5)
C15 C1 C17 C18 116.4(4)
C2 C1 C17 C26 116.4(4)
C15 C1 C17 C26 -65.5(5)
C26 C17 C18 C19 0.0(6)
C1 C17 C18 C19 178.2(4)
C17 C18 C19 C20 -0.2(6)
C18 C19 C20 C21 0.8(6)
C19 C20 C21 C26 -1.3(6)
C19 C20 C21 C22 179.6(3)
C26 C21 C22 C23 -1.3(6)
C20 C21 C22 C23 177.8(4)
C21 C22 C23 C24 0.9(6)
C22 C23 C24 C25 -0.2(6)
C23 C24 C25 C26 0.0(6)
C22 C21 C26 C25 1.0(5)
C20 C21 C26 C25 -178.0(3)
C22 C21 C26 C17 -179.7(3)
C20 C21 C26 C17 1.2(5)
C24 C25 C26 C21 -0.4(6)
C24 C25 C26 C17 -179.6(3)
C18 C17 C26 C21 -0.6(5)
C1 C17 C26 C21 -178.7(3)
C18 C17 C26 C25 178.6(3)
C1 C17 C26 C25 0.6(6)
